data_2002727
loop_
_publ_author_name
'Mueller-Buschbaum, Hk'
'Uensal, H'

_publ_section_title
;
Zur Kenntnis von Ba6 Pr2 Co4 O15 und Ba5 Sr Pr2 Co4 O15
;
_journal_name_full
;
Zeitschrift fuer Naturforschung, Teil B. Anorganische Chemie,
Organische Chemie (42,1987-)
;
_journal_page_first 453
_journal_page_last 455
_journal_volume 51
_journal_year 1996
_chemical_formula_structural 'Ba5 Sr Pr2 Co4 O15'
_chemical_formula_sum 'Ba5 Co4 O15 Pr2 Sr'
_chemical_name_systematic
;
Pentabarium strontium diraseodymium tetracobalt(III) oxide
;
_space_group_IT_number 186
_symmetry_cell_setting hexagonal
_symmetry_Int_Tables_number 186
_symmetry_space_group_name_Hall 'P 6c -2c'
_symmetry_space_group_name_H-M 'P 63 m c'
_cell_angle_alpha 90
_cell_angle_beta 90
_cell_angle_gamma 120
_cell_formula_units_Z 2
_cell_length_a 11.6457(8)
_cell_length_b 11.6457(8)
_cell_length_c 6.8601(11)
_cell_volume 805.7
_refine_ls_R_factor_all 0.0251
_cod_database_code 2002727

loop_
_symmetry_equiv_pos_as_xyz
x,y,z
-y,x-y,z
y-x,-x,z
-y,-x,z
y-x,y,z
x,x-y,z
-x,-y,1/2+z
y,y-x,1/2+z
x-y,x,1/2+z
y,x,1/2+z
x-y,-y,1/2+z
-x,y-x,1/2+z

loop_
_atom_site_aniso_label
_atom_site_aniso_U_11
_atom_site_aniso_U_12
_atom_site_aniso_U_13
_atom_site_aniso_U_22
_atom_site_aniso_U_23
_atom_site_aniso_U_33
Ba1 0.0126(2) 0.00629(11) 0. 0.0126(2) 0. 0.0092(4)
Sr1 0.0126(2) 0.00629(11) 0. 0.0126(2) 0. 0.0092(4)
Ba2 0.01219(7) 0.00529(9) 0.00037(8) 0.01219(7) -0.00037(8) 0.01189(14)
Ba3 0.0139(2) 0.00695(8) 0. 0.0139(2) 0. 0.0080(3)
Ba4 0.00735(6) 0.00353(8) -0.00008(7) 0.00735(6) 0.00008(7) 0.00650(13)
Pr1 0.00735(6) 0.00353(8) -0.00008(7) 0.00735(6) 0.00008(7) 0.00650(13)
Sr2 0.00735(6) 0.00353(8) -0.00008(7) 0.00735(6) 0.00008(7) 0.00650(13)
Co1 0.0068(3) 0.0034(2) 0. 0.0068(3) 0. 0.0052(5)
Co2 0.00890(14) 0.0045(2) 0.0002(2) 0.00890(14) -0.0002(2) 0.0074(3)
O1 0.0139(12) 0.0056(9) -0.0072(12) 0.0167(12) -0.0047(12) 0.0114(15)
O2 0.0144(8) 0.0105(11) 0.0015(9) 0.0144(8) -0.0015(9) 0.009(2)
O3 0.0124(9) 0.0055(12) -0.0007(9) 0.0124(9) 0.0007(9) 0.011(2)
O4 0.0246(9) 0.0211(12) -0.0028(10) 0.0246(9) 0.0028(10) 0.019(2)

loop_
_atom_site_label
_atom_site_type_symbol
_atom_site_symmetry_multiplicity
_atom_site_Wyckoff_symbol
_atom_site_fract_x
_atom_site_fract_y
_atom_site_fract_z
_atom_site_occupancy
_atom_site_attached_hydrogens
_atom_site_calc_flag
Ba1 Ba2+ 2 a 0. 0. -0.0050(2) 0.5 0 d
Sr1 Sr2+ 2 a 0. 0. -0.0050(2) 0.5 0 d
Ba2 Ba2+ 6 c -0.17493(2) -0.82507(2) -0.17727(7) 1. 0 d
Ba3 Ba2+ 2 b -0.3333 -0.6667 -0.48589(9) 1. 0 d
Ba4 Ba2+ 6 c -0.47606(2) -0.52394(2) -0.83890(7) 0.167 0 d
Pr1 Pr3+ 6 c -0.47606(2) -0.52394(2) -0.83890(7) 0.666 0 d
Sr2 Sr2+ 6 c -0.47606(2) -0.52394(2) -0.83890(7) 0.167 0 d
Co1 Co3+ 2 b -0.3333 -0.6667 -0.0201(2) 1. 0 d
Co2 Co3+ 6 c -0.17456(4) -0.82544(4) -0.6726(2) 1. 0 d
O1 O2- 12 d -0.6701(3) -0.0643(4) -0.0375(6) 1. 0 d
O2 O2- 6 c -0.2499(2) -0.7501(2) -0.8455(9) 1. 0 d
O3 O2- 6 c -0.4148(2) -0.5852(2) -0.1705(9) 1. 0 d
O4 O2- 6 c -0.9087(2) -0.0913(2) -0.2690(9) 1. 0 d

loop_
_atom_type_symbol
_atom_type_oxidation_number
Ba2+ 2.000
Sr2+ 2.000
Pr3+ 3.000
Co3+ 3.000
O2- -2.000
